data_2100207
loop_
_publ_author_name
'Tsorteki, Frantzeska'
'Bethanis, Kostas'
'Pinotsis, Nikos'
'Giastas, Petros'
'Mentzafos, Dimitris'

_publ_section_title
;
 Inclusion compounds of plant growth regulators in cyclodextrins. V.
 4-Chlorophenoxyacetic acid encapsulated in \b-cyclodextrin and
 heptakis(2,3,6-tri-<i>O</i>-methyl)-\b-cyclodextrin
;
_journal_issue 2
_journal_name_full 'Acta Crystallographica Section B'
_journal_page_first 207
_journal_page_last 217
_journal_paper_doi 10.1107/S0108768105004106
_journal_volume 61
_journal_year 2005
_chemical_formula_sum 'C50 H77 Cl O55.25'
_chemical_formula_weight 1597.57
_chemical_name_systematic
;
(4-chlorophenoxy) acetic acid/beta-Cyclodextrin complex
;
_space_group_IT_number 5
_symmetry_cell_setting monoclinic
_symmetry_space_group_name_Hall 'C 2y'
_symmetry_space_group_name_H-M 'C 1 2 1'
_atom_sites_solution_hydrogens geom
_atom_sites_solution_primary direct
_atom_sites_solution_secondary difmap
_audit_creation_method SHELXL-97
_cell_angle_alpha 90.00
_cell_angle_beta 105.29(3)
_cell_angle_gamma 90.00
_cell_formula_units_Z 4
_cell_length_a 18.998(9)
_cell_length_b 24.820(10)
_cell_length_c 16.662(7)
_cell_measurement_temperature 293(2)
_cell_volume 7579(6)
_computing_structure_refinement 'SHELXL-97 (Sheldrick, 1997)'
_computing_structure_solution 'SHELXS-97 (Sheldrick, 1990)'
_diffrn_ambient_temperature 293(2)
_diffrn_measured_fraction_theta_full 0.992
_diffrn_measured_fraction_theta_max 0.992
_diffrn_radiation_monochromator graphite
_diffrn_radiation_source 'fine-focus sealed tube'
_diffrn_radiation_type CuK\a
_diffrn_radiation_wavelength 1.54180
_diffrn_reflns_av_R_equivalents 0.1164
_diffrn_reflns_av_sigmaI/netI 0.0980
_diffrn_reflns_limit_h_max 20
_diffrn_reflns_limit_h_min -4
_diffrn_reflns_limit_k_max 27
_diffrn_reflns_limit_k_min -4
_diffrn_reflns_limit_l_max 17
_diffrn_reflns_limit_l_min -18
_diffrn_reflns_number 5632
_diffrn_reflns_theta_full 58.38
_diffrn_reflns_theta_max 58.38
_diffrn_reflns_theta_min 2.75
_exptl_absorpt_coefficient_mu 1.456
_exptl_crystal_density_diffrn 1.400
_exptl_crystal_density_method 'not measured'
_exptl_crystal_F_000 3344
_refine_diff_density_max 0.696
_refine_diff_density_min -0.529
_refine_ls_abs_structure_details 'Flack H D (1983), Acta Cryst. A39, 876-881'
_refine_ls_abs_structure_Flack 0.08(18)
_refine_ls_extinction_method none
_refine_ls_goodness_of_fit_ref 1.457
_refine_ls_hydrogen_treatment mixed
_refine_ls_matrix_type full
_refine_ls_number_parameters 778
_refine_ls_number_reflns 5472
_refine_ls_number_restraints 24
_refine_ls_restrained_S_all 1.459
_refine_ls_R_factor_all 0.2023
_refine_ls_R_factor_gt 0.1231
_refine_ls_shift/su_max 0.174
_refine_ls_shift/su_mean 0.024
_refine_ls_structure_factor_coef Fsqd
_refine_ls_weighting_details 'calc w=1/[\s^2^(Fo^2^)+(0.2000P)^2^+0.0000P] where P=(Fo^2^+2Fc^2^)/3'
_refine_ls_weighting_scheme calc
_refine_ls_wR_factor_gt 0.3139
_refine_ls_wR_factor_ref 0.3988
_reflns_number_gt 3104
_reflns_number_total 5472
_reflns_threshold_expression >2sigma(I)
_cod_data_source_file ns5002.cif
_cod_data_source_block 4cpa
_cod_original_cell_volume 7578(6)
_cod_original_sg_symbol_H-M 'C 2'
_cod_database_code 2100207

loop_
_symmetry_equiv_pos_as_xyz
'x, y, z'
'-x, y, -z'
'x+1/2, y+1/2, z'
'-x+1/2, y+1/2, -z'

loop_
_atom_site_label
_atom_site_fract_x
_atom_site_fract_y
_atom_site_fract_z
_atom_site_U_iso_or_equiv
_atom_site_adp_type
_atom_site_calc_flag
_atom_site_refinement_flags
_atom_site_occupancy
_atom_site_disorder_assembly
_atom_site_disorder_group
_atom_site_type_symbol
C11 0.5648(12) 0.2511(10) 0.7387(12) 0.064(6) Uani d . 1 . . C
H11 0.5904 0.2165 0.7445 0.077 Uiso calc R 1 . . H
C21 0.4923(11) 0.2451(8) 0.6759(12) 0.054(5) Uiso d . 1 . . C
H21 0.4675 0.2141 0.6926 0.065 Uiso calc R 1 . . H
O21 0.5014(8) 0.2340(7) 0.5964(8) 0.067(4) Uani d . 1 . . O
C31 0.4457(9) 0.2932(8) 0.6753(11) 0.044(4) Uiso d . 1 . . C
H31 0.4686 0.3235 0.6543 0.053 Uiso calc R 1 . . H
O31 0.3745(7) 0.2856(6) 0.6192(8) 0.061(4) Uani d . 1 . . O
C41 0.4407(9) 0.3076(7) 0.7595(10) 0.040(4) Uani d . 1 . . C
H41 0.4182 0.2780 0.7828 0.048 Uiso calc R 1 . . H
C51 0.5190(10) 0.3189(8) 0.8160(11) 0.044(4) Uiso d . 1 . . C
H51 0.5429 0.3482 0.7938 0.053 Uiso calc R 1 . . H
C61 0.5209(11) 0.3283(8) 0.9043(13) 0.055(5) Uiso d . 1 . . C
O61 0.5923(8) 0.3449(7) 0.9478(8) 0.071(4) Uani d . 1 . . O
O41 0.3963(7) 0.3569(5) 0.7550(7) 0.045(3) Uani d . 1 . . O
O51 0.5572(7) 0.2664(6) 0.8151(7) 0.056(3) Uani d . 1 . . O
C12 0.3369(11) 0.3558(8) 0.7891(12) 0.053(5) Uani d . 1 . . C
H12 0.3270 0.3184 0.8015 0.064 Uiso calc R 1 . . H
C22 0.2723(10) 0.3774(8) 0.7207(12) 0.047(5) Uiso d . 1 . . C
H22 0.2299 0.3763 0.7437 0.057 Uiso calc R 1 . . H
O22 0.2565(7) 0.3428(6) 0.6527(8) 0.061(4) Uani d . 1 . . O
C32 0.2843(11) 0.4344(8) 0.7056(12) 0.050(5) Uiso d . 1 . . C
H32 0.3254 0.4361 0.6804 0.060 Uiso calc R 1 . . H
O32 0.2221(8) 0.4573(6) 0.6468(7) 0.059(4) Uani d . 1 . . O
C42 0.3035(13) 0.4688(7) 0.7814(12) 0.060(6) Uani d . 1 . . C
H42 0.2590 0.4720 0.8002 0.072 Uiso calc R 1 . . H
C52 0.3608(10) 0.4426(7) 0.8535(11) 0.043(4) Uiso d . 1 . . C
H52 0.4073 0.4452 0.8385 0.052 Uiso calc R 1 . . H
C62 0.3723(11) 0.4702(8) 0.9331(12) 0.052(5) Uiso d . 1 . . C
H62A 0.3854 0.5074 0.9265 0.062 Uiso calc R 1 . . H
H62B 0.3269 0.4702 0.9494 0.062 Uiso calc R 1 . . H
O62 0.4281(8) 0.4459(6) 0.9978(8) 0.061(4) Uani d . 1 . . O
O42 0.3209(7) 0.5199(5) 0.7631(8) 0.052(3) Uani d . 1 . . O
O52 0.3480(7) 0.3862(6) 0.8612(8) 0.062(4) Uani d . 1 . . O
C13 0.2836(10) 0.5637(8) 0.7820(10) 0.043(4) Uani d . 1 . . C
H13 0.2400 0.5513 0.7975 0.051 Uiso calc R 1 . . H
C23 0.2601(11) 0.6009(9) 0.7030(13) 0.053(5) Uiso d . 1 . . C
H23 0.2334 0.6323 0.7152 0.064 Uiso calc R 1 . . H
O23 0.2163(7) 0.5720(5) 0.6357(8) 0.054(3) Uani d . 1 . . O
C33 0.3301(10) 0.6193(7) 0.6805(11) 0.043(4) Uiso d . 1 . . C
H33 0.3563 0.5882 0.6666 0.051 Uiso calc R 1 . . H
O33 0.3121(7) 0.6556(6) 0.6131(7) 0.059(4) Uani d . 1 . . O
C43 0.3781(10) 0.6500(7) 0.7538(10) 0.040(4) Uani d . 1 . . C
H43 0.3539 0.6836 0.7620 0.048 Uiso calc R 1 . . H
C53 0.3949(10) 0.6165(8) 0.8344(11) 0.046(4) Uiso d . 1 . . C
H53 0.4257 0.5857 0.8293 0.056 Uiso calc R 1 . . H
C63 0.4301(11) 0.6477(8) 0.9106(13) 0.055(5) Uiso d . 1 . . C
H63A 0.4328 0.6251 0.9589 0.066 Uiso calc R 1 . . H
H63B 0.4796 0.6565 0.9097 0.066 Uiso calc R 1 . . H
O63 0.3932(9) 0.6957(7) 0.9194(10) 0.081(5) Uani d . 1 . . O
O43 0.4460(6) 0.6619(5) 0.7379(7) 0.041(3) Uani d . 1 . . O
O53 0.3256(6) 0.5973(5) 0.8462(6) 0.045(3) Uani d . 1 . . O
C14 0.4715(10) 0.7154(8) 0.7465(10) 0.044(4) Uani d . 1 . . C
H14 0.4342 0.7377 0.7613 0.053 Uiso calc R 1 . . H
C24 0.4826(9) 0.7361(8) 0.6682(11) 0.044(4) Uiso d . 1 . . C
H24 0.4970 0.7741 0.6753 0.053 Uiso calc R 1 . . H
O24 0.4188(7) 0.7311(6) 0.6015(7) 0.056(3) Uani d . 1 . . O
C34 0.5446(10) 0.7030(8) 0.6454(11) 0.045(4) Uiso d . 1 . . C
H34 0.5281 0.6656 0.6364 0.055 Uiso calc R 1 . . H
O34 0.5573(7) 0.7212(8) 0.5728(7) 0.067(4) Uani d . 1 . . O
C44 0.6114(9) 0.7039(7) 0.7197(10) 0.038(4) Uani d . 1 . . C
H44 0.6285 0.7413 0.7252 0.046 Uiso calc R 1 . . H
C54 0.5959(10) 0.6901(8) 0.7992(11) 0.048(5) Uiso d . 1 . . C
H54 0.5807 0.6523 0.7956 0.057 Uiso calc R 1 . . H
C64 0.6603(12) 0.6957(9) 0.8768(14) 0.061(5) Uiso d . 1 . . C
O64A 0.678(2) 0.7557(17) 0.885(3) 0.080(14) Uiso d P 0.54 . . O
O64B 0.694(2) 0.7451(14) 0.874(2) 0.048(10) Uiso d P 0.46 . . O
O44 0.6689(7) 0.6728(6) 0.7003(7) 0.053(3) Uani d . 1 . . O
O54 0.5383(7) 0.7202(5) 0.8125(8) 0.052(3) Uani d . 1 . . O
C15 0.7362(11) 0.6941(7) 0.7061(12) 0.051(5) Uani d . 1 . . C
H15 0.7359 0.7327 0.7184 0.061 Uiso calc R 1 . . H
C25 0.7591(11) 0.6853(8) 0.6238(12) 0.052(5) Uiso d . 1 . . C
H25 0.8076 0.7009 0.6298 0.063 Uiso calc R 1 . . H
O25 0.7059(7) 0.7138(5) 0.5569(7) 0.053(3) Uani d . 1 . . O
C35 0.7616(10) 0.6273(7) 0.6068(11) 0.045(4) Uiso d . 1 . . C
H35 0.7131 0.6114 0.5995 0.053 Uiso calc R 1 . . H
O35 0.7856(7) 0.6193(5) 0.5332(7) 0.052(3) Uani d . 1 . . O
C45 0.8165(10) 0.6004(7) 0.6811(11) 0.044(4) Uani d . 1 . . C
H45 0.8653 0.6152 0.6864 0.053 Uiso calc R 1 . . H
C55 0.7935(11) 0.6121(8) 0.7602(12) 0.053(5) Uiso d . 1 . . C
H55 0.7452 0.5961 0.7545 0.064 Uiso calc R 1 . . H
C65 0.8473(14) 0.5868(11) 0.8371(16) 0.075(7) Uiso d . 1 . . C
H65A 0.8306 0.5938 0.8864 0.090 Uiso calc R 1 . . H
H65B 0.8492 0.5481 0.8299 0.090 Uiso calc R 1 . . H
O65 0.9182(11) 0.6093(10) 0.8475(11) 0.114(7) Uani d . 1 . . O
O45 0.8167(6) 0.5439(5) 0.6641(7) 0.047(3) Uani d . 1 . . O
O55 0.7888(6) 0.6666(6) 0.7737(7) 0.051(3) Uani d . 1 . . O
C16 0.8857(11) 0.5192(8) 0.6675(13) 0.058(5) Uani d . 1 . . C
H16 0.9228 0.5470 0.6696 0.069 Uiso calc R 1 . . H
C26 0.8754(12) 0.4861(9) 0.5892(13) 0.060(5) Uiso d . 1 . . C
H26 0.9221 0.4687 0.5912 0.072 Uiso calc R 1 . . H
O26 0.8571(8) 0.5197(5) 0.5163(8) 0.061(4) Uani d . 1 . . O
C36 0.8195(10) 0.4419(7) 0.5859(11) 0.044(4) Uiso d . 1 . . C
H36 0.7715 0.4575 0.5829 0.052 Uiso calc R 1 . . H
O36 0.8165(8) 0.4090(6) 0.5147(8) 0.058(4) Uani d . 1 . . O
C46 0.8452(11) 0.4072(8) 0.6642(11) 0.054(5) Uani d . 1 . . C
H46 0.8908 0.3887 0.6642 0.065 Uiso calc R 1 . . H
C56 0.8558(11) 0.4418(8) 0.7422(12) 0.055(5) Uiso d . 1 . . C
H56 0.8090 0.4574 0.7445 0.066 Uiso calc R 1 . . H
C66 0.8909(18) 0.4141(13) 0.8234(19) 0.094(8) Uiso d . 1 . . C
H66A 0.8572 0.3860 0.8294 0.112 Uiso calc R 1 . . H
H66B 0.9336 0.3959 0.8150 0.112 Uiso calc R 1 . . H
O66 0.9103(16) 0.4351(12) 0.8893(13) 0.151(11) Uani d . 1 . . O
O46 0.7904(6) 0.3697(5) 0.6635(7) 0.043(3) Uani d . 1 . . O
O56 0.9074(8) 0.4850(7) 0.7386(7) 0.072(4) Uani d . 1 . . O
C17 0.8070(10) 0.3132(7) 0.6683(10) 0.042(4) Uani d . 1 . . C
H17 0.8563 0.3084 0.6615 0.051 Uiso calc R 1 . . H
C27 0.7557(10) 0.2850(8) 0.6002(12) 0.053(5) Uiso d . 1 . . C
H27 0.7673 0.2465 0.6060 0.063 Uiso calc R 1 . . H
O27 0.7596(7) 0.3005(6) 0.5232(7) 0.053(3) Uani d . 1 . . O
C37 0.6792(10) 0.2923(8) 0.6080(12) 0.050(5) Uiso d . 1 . . C
H37 0.6666 0.3306 0.6015 0.060 Uiso calc R 1 . . H
O37 0.6279(7) 0.2630(6) 0.5474(7) 0.056(4) Uani d . 1 . . O
C47 0.6744(9) 0.2743(9) 0.6924(10) 0.048(5) Uani d . 1 . . C
H47 0.6783 0.2349 0.6952 0.057 Uiso calc R 1 . . H
C57 0.7349(9) 0.2983(7) 0.7635(11) 0.042(4) Uiso d . 1 . . C
H57 0.7244 0.3367 0.7674 0.050 Uiso calc R 1 . . H
C67 0.7426(11) 0.2737(8) 0.8479(12) 0.051(5) Uiso d . 1 . . C
H67A 0.7852 0.2890 0.8866 0.061 Uiso calc R 1 . . H
H67B 0.7003 0.2836 0.8670 0.061 Uiso calc R 1 . . H
O67 0.7488(9) 0.2204(6) 0.8500(8) 0.068(4) Uani d . 1 . . O
O47 0.6055(6) 0.2896(5) 0.7048(6) 0.041(3) Uani d . 1 . . O
O57 0.8063(7) 0.2937(5) 0.7489(8) 0.055(3) Uani d . 1 . . O
C1A 0.5730(15) 0.4816(11) 0.6859(14) 0.052(8) Uiso d PGD 0.64 . . C
C2A 0.5959(19) 0.4393(9) 0.644(2) 0.13(2) Uiso d PG 0.64 . . C
C3A 0.618(2) 0.4492(11) 0.573(2) 0.084(13) Uiso d PG 0.64 . . C
C4A 0.6172(18) 0.5015(13) 0.5424(15) 0.11(2) Uiso d PGD 0.64 . . C
C5A 0.5942(17) 0.5438(9) 0.5839(17) 0.061(9) Uiso d PG 0.64 . . C
C6A 0.5721(16) 0.5339(10) 0.6557(17) 0.094(19) Uiso d PG 0.64 . . C
C1B 0.580(4) 0.466(2) 0.688(3) 0.27(12) Uiso d PGD 0.36 . . C
C2B 0.583(4) 0.4266(18) 0.629(3) 0.09(3) Uiso d PG 0.36 . . C
C3B 0.593(3) 0.4409(19) 0.553(3) 0.054(16) Uiso d PG 0.36 . . C
C4B 0.601(5) 0.495(2) 0.534(3) 0.10(4) Uiso d PGD 0.36 . . C
C5B 0.599(5) 0.5344(18) 0.592(4) 0.37(18) Uiso d PG 0.36 . . C
C6B 0.589(3) 0.520(2) 0.669(3) 0.050(15) Uiso d PG 0.36 . . C
ClA 0.6294(8) 0.5105(7) 0.4483(9) 0.109(4) Uiso d PD 0.64 . . Cl
ClB 0.6102(17) 0.4858(15) 0.4295(18) 0.129(9) Uiso d PD 0.36 . . Cl
OB 0.584(3) 0.455(2) 0.769(3) 0.078(17) Uiso d PD 0.36 . . O
OA 0.5589(18) 0.4678(13) 0.7587(17) 0.078(9) Uiso d PD 0.64 . . O
C7A 0.542(2) 0.504(2) 0.809(3) 0.09(2) Uiso d PD 0.64 . . C
C7B 0.555(4) 0.490(3) 0.816(5) 0.10(4) Uiso d PD 0.36 . . C
C 0.615(3) 0.532(2) 0.863(3) 0.19(2) Uiso d D 1 . . C
O1 0.676(2) 0.5092(17) 0.862(2) 0.197(14) Uiso d D 1 . . O
O2B 0.629(4) 0.572(2) 0.895(4) 0.12(2) Uiso d PD 0.36 . . O
O2A 0.585(3) 0.565(2) 0.909(3) 0.18(2) Uiso d PD 0.64 . . O
OW1 0.0000 0.389(3) 0.5000 0.15(3) Uiso d SP 0.52 . . O
OW2 0.0000 0.001(6) 0.5000 0.17(5) Uiso d SP 0.32 . . O
OW3 0.053(3) 0.374(2) 0.744(4) 0.30(3) Uani d . 1 . . O
OW4 0.1064(17) 0.3297(13) 0.594(3) 0.185(15) Uani d . 1 . . O
OW5 0.349(2) 0.0015(13) 0.094(3) 0.195(14) Uani d . 1 . . O
OW6 0.080(4) 0.480(3) 0.736(4) 0.21(3) Uiso d P 0.58 . . O
OW7 0.058(4) 0.299(3) 0.071(4) 0.109(19) Uiso d P 0.33 . . O
OW8 0.041(5) 0.522(4) 0.541(6) 0.16(3) Uiso d P 0.33 . . O
OW9 0.061(3) 0.336(3) 0.468(4) 0.039(15) Uiso d P 0.17 . . O
OWO1 0.2965(15) 0.3973(11) 0.1090(18) 0.138(9) Uani d . 1 . . O
OWO2 0.2397(18) 0.0817(16) 0.0144(16) 0.182(15) Uani d . 1 . . O
OW61 0.3380(11) 0.2601(12) 0.9564(16) 0.140(10) Uani d . 1 . . O
OW63 0.0000 0.264(2) 0.0000 0.145(16) Uiso d SP 0.82 . . O
OW64 0.101(3) 0.3349(13) 0.898(3) 0.214(18) Uani d . 1 . . O
OW65 0.439(3) 0.1961(14) 0.939(4) 0.43(6) Uani d . 1 . . O
OW66 0.036(5) 0.365(2) -0.024(3) 0.18(3) Uani d P 0.50 . . O
OW67 0.3407(13) 0.1644(16) 0.0825(15) 0.174(15) Uani d . 1 . . O
OW21 0.4163(18) 0.1479(15) 0.512(2) 0.181(14) Uani d . 1 . . O
OW23 0.424(2) 0.111(3) 0.356(4) 0.31(4) Uani d . 1 . . O
OW26 0.085(4) 0.494(3) 0.598(5) 0.18(3) Uiso d P 0.46 . . O
OW11 0.4912(16) 0.0243(13) 0.0757(17) 0.153(10) Uani d . 1 . . O
OW12 0.458(3) 0.128(3) 0.194(2) 0.34(4) Uani d . 1 . . O
OW13 0.166(2) 0.4135(13) -0.002(2) 0.194(15) Uani d . 1 . . O

loop_
_atom_site_aniso_label
_atom_site_aniso_U_11
_atom_site_aniso_U_22
_atom_site_aniso_U_33
_atom_site_aniso_U_12
_atom_site_aniso_U_13
_atom_site_aniso_U_23
C11 0.071(14) 0.079(15) 0.031(11) 0.007(12) -0.007(10) 0.014(10)
O21 0.063(8) 0.100(12) 0.034(7) -0.005(8) 0.008(6) -0.027(8)
O31 0.048(7) 0.086(10) 0.037(7) -0.008(7) -0.009(6) -0.004(7)
C41 0.047(10) 0.034(9) 0.025(8) 0.006(8) -0.011(7) 0.014(7)
O61 0.060(8) 0.095(12) 0.043(8) 0.003(8) -0.012(7) -0.024(8)
O41 0.049(7) 0.059(8) 0.029(6) -0.004(6) 0.012(6) -0.006(6)
O51 0.063(8) 0.075(9) 0.028(7) 0.018(7) 0.011(6) 0.013(6)
C12 0.063(13) 0.040(10) 0.043(11) 0.005(9) -0.010(10) -0.026(9)
O22 0.061(8) 0.085(10) 0.030(7) 0.011(7) 0.001(6) -0.013(7)
O32 0.071(9) 0.061(8) 0.028(6) 0.020(7) -0.016(6) 0.013(6)
C42 0.087(15) 0.040(12) 0.033(10) 0.008(10) -0.019(10) -0.013(9)
O62 0.071(9) 0.058(8) 0.040(7) -0.005(7) -0.011(6) 0.008(6)
O42 0.054(8) 0.047(8) 0.051(8) 0.007(6) 0.006(6) 0.023(6)
O52 0.053(8) 0.088(11) 0.037(7) 0.006(7) -0.002(6) -0.011(7)
C13 0.047(10) 0.056(12) 0.029(9) 0.010(9) 0.018(8) 0.010(8)
O23 0.048(7) 0.059(8) 0.042(7) -0.019(6) -0.011(6) -0.001(6)
O33 0.060(8) 0.068(9) 0.030(6) -0.007(7) -0.021(6) 0.022(6)
C43 0.052(11) 0.041(10) 0.024(9) 0.000(8) 0.003(8) -0.004(7)
O63 0.081(10) 0.086(11) 0.060(9) 0.003(9) -0.011(8) -0.020(9)
O43 0.046(7) 0.046(7) 0.032(6) 0.006(6) 0.010(5) 0.003(5)
O53 0.051(7) 0.064(8) 0.016(5) -0.006(6) 0.000(5) 0.007(6)
C14 0.045(10) 0.054(12) 0.023(8) 0.004(9) -0.011(7) -0.009(8)
O24 0.059(8) 0.069(9) 0.034(7) 0.005(7) 0.002(6) 0.010(6)
O34 0.046(7) 0.127(14) 0.024(6) 0.000(8) 0.004(5) 0.004(8)
C44 0.040(9) 0.049(10) 0.023(8) -0.004(8) 0.004(7) -0.018(8)
O44 0.041(7) 0.071(9) 0.040(7) 0.002(7) -0.002(5) -0.004(7)
O54 0.046(7) 0.063(8) 0.041(7) -0.005(6) 0.000(6) -0.015(7)
C15 0.065(13) 0.024(9) 0.057(12) -0.002(9) 0.004(10) -0.011(9)
O25 0.065(8) 0.055(8) 0.033(6) 0.000(7) 0.004(6) 0.020(6)
O35 0.065(8) 0.054(8) 0.035(6) 0.012(6) 0.009(6) -0.004(6)
C45 0.045(10) 0.042(10) 0.036(10) 0.004(8) -0.007(8) -0.016(8)
O65 0.103(14) 0.145(19) 0.064(11) 0.019(13) -0.033(10) -0.002(12)
O45 0.044(7) 0.051(7) 0.036(7) 0.001(6) -0.007(5) -0.005(6)
O55 0.047(7) 0.083(10) 0.016(5) 0.007(7) -0.002(5) -0.004(6)
C16 0.051(12) 0.046(11) 0.065(13) -0.018(10) -0.003(10) 0.006(10)
O26 0.077(9) 0.042(7) 0.052(8) 0.000(7) -0.001(7) 0.022(6)
O36 0.077(9) 0.053(8) 0.040(7) 0.008(7) 0.008(7) 0.006(6)
C46 0.059(12) 0.055(12) 0.031(10) -0.005(10) -0.019(9) 0.009(9)
O66 0.18(2) 0.17(2) 0.061(12) -0.04(2) -0.047(13) -0.019(14)
O46 0.047(7) 0.045(7) 0.031(6) -0.002(6) -0.001(5) -0.006(5)
O56 0.084(10) 0.085(10) 0.022(6) -0.017(8) -0.031(7) 0.016(7)
C17 0.056(11) 0.036(9) 0.033(10) 0.004(8) 0.009(8) 0.024(8)
O27 0.060(8) 0.075(9) 0.035(7) -0.008(7) 0.030(6) 0.008(6)
O37 0.048(7) 0.088(10) 0.033(7) -0.018(7) 0.012(6) -0.019(7)
C47 0.042(10) 0.082(14) 0.020(9) -0.004(10) 0.009(7) -0.023(9)
O67 0.088(10) 0.076(10) 0.036(7) -0.001(8) 0.009(7) 0.022(7)
O47 0.045(7) 0.060(8) 0.020(6) 0.003(6) 0.012(5) -0.007(6)
O57 0.049(7) 0.056(8) 0.045(7) 0.018(6) -0.012(6) 0.010(6)
OW3 0.22(5) 0.19(4) 0.45(9) 0.05(3) -0.01(5) -0.07(5)
OW4 0.13(2) 0.14(2) 0.25(4) -0.045(18) -0.01(2) 0.02(2)
OW5 0.22(4) 0.13(3) 0.24(4) -0.03(2) 0.07(3) -0.02(2)
OWO1 0.16(2) 0.131(19) 0.16(2) -0.018(17) 0.10(2) -0.027(18)
OWO2 0.19(3) 0.25(4) 0.089(17) -0.10(3) 0.006(17) -0.04(2)
OW61 0.080(13) 0.17(2) 0.14(2) -0.025(15) -0.021(13) -0.016(18)
OW64 0.30(5) 0.12(2) 0.22(4) 0.05(3) 0.08(3) -0.07(2)
OW65 0.31(5) 0.12(3) 0.62(10) 0.10(3) -0.31(6) -0.20(4)
OW66 0.33(9) 0.12(4) 0.11(4) 0.06(5) 0.09(5) 0.00(3)
OW67 0.103(17) 0.32(4) 0.106(17) -0.04(2) 0.047(14) -0.09(2)
OW21 0.18(3) 0.18(3) 0.21(3) -0.03(2) 0.12(3) -0.05(3)
OW23 0.20(4) 0.40(8) 0.37(7) -0.16(5) 0.14(5) -0.23(7)
OW11 0.14(2) 0.16(3) 0.13(2) 0.009(19) 0.008(17) 0.020(19)
OW12 0.28(5) 0.59(11) 0.13(3) 0.28(6) 0.05(3) -0.06(4)
OW13 0.24(4) 0.12(2) 0.20(3) 0.03(2) 0.02(3) -0.01(2)

loop_
_atom_type_symbol
_atom_type_description
_atom_type_scat_dispersion_real
_atom_type_scat_dispersion_imag
_atom_type_scat_source
C C 0.0181 0.0091 'International Tables Vol C Tables 4.2.6.8 and 6.1.1.4'
H H 0.0000 0.0000 'International Tables Vol C Tables 4.2.6.8 and 6.1.1.4'
O O 0.0492 0.0322 'International Tables Vol C Tables 4.2.6.8 and 6.1.1.4'
Cl Cl 0.3639 0.7018 'International Tables Vol C Tables 4.2.6.8 and 6.1.1.4'

loop_
_geom_angle_atom_site_label_1
_geom_angle_atom_site_label_2
_geom_angle_atom_site_label_3
_geom_angle_site_symmetry_1
_geom_angle_site_symmetry_3
_geom_angle
O51 C11 O47 . . 112.4(18)
O51 C11 C21 . . 111.8(19)
O47 C11 C21 . . 106.4(15)
O21 C21 C31 . . 111.8(17)
O21 C21 C11 . . 111.0(17)
C31 C21 C11 . . 111.1(17)
O31 C31 C41 . . 111.3(15)
O31 C31 C21 . . 110.9(16)
C41 C31 C21 . . 112.2(15)
O41 C41 C31 . . 109.4(12)
O41 C41 C51 . . 108.8(13)
C31 C41 C51 . . 109.1(15)
C61 C51 O51 . . 105.2(15)
C61 C51 C41 . . 113.4(16)
O51 C51 C41 . . 103.1(14)
O61 C61 C51 . . 108.8(16)
C12 O41 C41 . . 118.4(14)
C11 O51 C51 . . 114.9(14)
O52 C12 O41 . . 112.9(15)
O52 C12 C22 . . 111.2(16)
O41 C12 C22 . . 105.4(16)
O22 C22 C32 . . 117.8(17)
O22 C22 C12 . . 110.4(15)
C32 C22 C12 . . 109.5(16)
O32 C32 C22 . . 111.2(16)
O32 C32 C42 . . 108.9(16)
C22 C32 C42 . . 115.1(17)
O42 C42 C32 . . 111.4(17)
O42 C42 C52 . . 113.8(17)
C32 C42 C52 . . 112.6(16)
O52 C52 C62 . . 111.4(15)
O52 C52 C42 . . 112.4(15)
C62 C52 C42 . . 114.7(15)
O62 C62 C52 . . 113.0(16)
C42 O42 C13 . . 120.8(16)
C12 O52 C52 . . 116.4(16)
O42 C13 O53 . . 114.4(14)
O42 C13 C23 . . 108.7(14)
O53 C13 C23 . . 105.3(15)
O23 C23 C33 . . 108.9(16)
O23 C23 C13 . . 110.2(16)
C33 C23 C13 . . 107.8(15)
O33 C33 C43 . . 106.6(14)
O33 C33 C23 . . 109.9(15)
C43 C33 C23 . . 109.0(15)
O43 C43 C33 . . 109.7(14)
O43 C43 C53 . . 106.7(13)
C33 C43 C53 . . 111.8(15)
O53 C53 C63 . . 105.8(15)
O53 C53 C43 . . 107.9(14)
C63 C53 C43 . . 114.1(16)
O63 C63 C53 . . 113.9(17)
C14 O43 C43 . . 118.9(13)
C13 O53 C53 . . 115.9(13)
O43 C14 O54 . . 111.4(14)
O43 C14 C24 . . 111.4(14)
O54 C14 C24 . . 110.0(15)
O24 C24 C14 . . 111.9(15)
O24 C24 C34 . . 107.9(14)
C14 C24 C34 . . 109.1(15)
O34 C34 C44 . . 114.2(15)
O34 C34 C24 . . 111.2(15)
C44 C34 C24 . . 108.3(14)
O44 C44 C54 . . 114.8(15)
O44 C44 C34 . . 109.1(13)
C54 C44 C34 . . 114.0(15)
O54 C54 C44 . . 111.8(15)
O54 C54 C64 . . 107.6(15)
C44 C54 C64 . . 115.7(16)
O64B C64 C54 . . 109(2)
O64B C64 O64A . . 18(2)
C54 C64 O64A . . 106(2)
C15 O44 C44 . . 121.9(14)
C54 O54 C14 . . 113.8(14)
O44 C15 O55 . . 108.2(15)
O44 C15 C25 . . 110.9(15)
O55 C15 C25 . . 108.6(15)
O25 C25 C35 . . 112.1(16)
O25 C25 C15 . . 107.7(15)
C35 C25 C15 . . 109.6(16)
O35 C35 C25 . . 109.5(16)
O35 C35 C45 . . 109.1(14)
C25 C35 C45 . . 108.6(15)
O45 C45 C55 . . 112.1(16)
O45 C45 C35 . . 107.5(13)
C55 C45 C35 . . 109.0(15)
O55 C55 C45 . . 111.9(16)
O55 C55 C65 . . 108.7(18)
C45 C55 C65 . . 111.2(17)
O65 C65 C55 . . 109.8(19)
C45 O45 C16 . . 117.6(14)
C55 O55 C15 . . 113.2(13)
O56 C16 O45 . . 110.5(17)
O56 C16 C26 . . 109.8(17)
O45 C16 C26 . . 106.8(15)
O26 C26 C16 . . 111.2(18)
O26 C26 C36 . . 112.2(16)
C16 C26 C36 . . 110.7(17)
O36 C36 C26 . . 108.5(15)
O36 C36 C46 . . 108.6(15)
C26 C36 C46 . . 108.3(16)
O46 C46 C56 . . 108.3(17)
O46 C46 C36 . . 107.4(14)
C56 C46 C36 . . 110.4(16)
O56 C56 C66 . . 103.2(18)
O56 C56 C46 . . 108.5(16)
C66 C56 C46 . . 116(2)
O66 C66 C56 . . 126(3)
C46 O46 C17 . . 119.9(14)
C16 O56 C56 . . 114.7(13)
O57 C17 O46 . . 109.0(14)
O57 C17 C27 . . 113.4(15)
O46 C17 C27 . . 109.4(14)
O27 C27 C17 . . 114.0(16)
O27 C27 C37 . . 110.0(16)
C17 C27 C37 . . 109.6(16)
O37 C37 C47 . . 108.6(15)
O37 C37 C27 . . 112.2(16)
C47 C37 C27 . . 110.1(16)
O47 C47 C37 . . 109.9(15)
O47 C47 C57 . . 108.3(12)
C37 C47 C57 . . 112.9(16)
O57 C57 C67 . . 105.2(14)
O57 C57 C47 . . 112.6(13)
C67 C57 C47 . . 115.5(15)
O67 C67 C57 . . 114.5(17)
C47 O47 C11 . . 119.3(16)
C17 O57 C57 . . 111.9(12)
C6B C1A OA . . 127(3)
C6B C1A C2A . . 114(3)
OA C1A C2A . . 115(2)
C6B C1A C6A . . 16(4)
OA C1A C6A . . 125(2)
C2A C1A C6A . . 120.0
C6B C1A OB . . 132(4)
OA C1A OB . . 22(2)
C2A C1A OB . . 98(3)
C6A C1A OB . . 137(3)
C6B C1A C2B . . 120(3)
OA C1A C2B . . 112(3)
C2A C1A C2B . . 12(3)
C6A C1A C2B . . 123(2)
OB C1A C2B . . 98(3)
C1B C2A C3A . . 131(3)
C1B C2A C1A . . 12(3)
C3A C2A C1A . . 120.0
C1B C2A C3B . . 135(5)
C3A C2A C3B . . 21(3)
C1A C2A C3B . . 123(2)
C3B C3A C4B . . 88(8)
C3B C3A C4A . . 102(8)
C4B C3A C4A . . 14(4)
C3B C3A C2A . . 93(7)
C4B C3A C2A . . 119(3)
C4A C3A C2A . . 120.0
C3B C3A C2B . . 76(7)
C4B C3A C2B . . 125(4)
C4A C3A C2B . . 131(3)
C2A C3A C2B . . 18(3)
C5B C4A C3A . . 110(2)
C5B C4A C5A . . 11(3)
C3A C4A C5A . . 120.0
C5B C4A C3B . . 113(3)
C3A C4A C3B . . 20(2)
C5A C4A C3B . . 121(2)
C5B C4A ClA . . 131(3)
C3A C4A ClA . . 118.5(19)
C5A C4A ClA . . 120.6(19)
C3B C4A ClA . . 110(2)
C5B C4A ClB . . 145(4)
C3A C4A ClB . . 99(2)
C5A C4A ClB . . 135(2)
C3B C4A ClB . . 88(2)
ClA C4A ClB . . 22.9(11)
C6A C5A C4A . . 120.0
C6A C5A C4B . . 115(2)
C4A C5A C4B . . 13(4)
C6A C5A C6B . . 17(2)
C4A C5A C6B . . 106(2)
C4B C5A C6B . . 104(3)
C5B C6A C5A . . 11(3)
C5B C6A C1A . . 110(3)
C5A C6A C1A . . 120.0
C5B C6A C1B . . 104(3)
C5A C6A C1B . . 114.0(18)
C1A C6A C1B . . 6(2)
C2A C1B OA . . 143(5)
C2A C1B OB . . 125(6)
OA C1B OB . . 24(2)
C2A C1B C2B . . 15(4)
OA C1B C2B . . 135(4)
OB C1B C2B . . 123(5)
C2A C1B C6B . . 112(3)
OA C1B C6B . . 104(4)
OB C1B C6B . . 116(5)
C2B C1B C6B . . 120.0
C2A C1B C6A . . 114(3)
OA C1B C6A . . 102(4)
OB C1B C6A . . 118(4)
C2B C1B C6A . . 118.8(18)
C6B C1B C6A . . 11(3)
C1B C2B C3B . . 120.0
C1B C2B C3A . . 107(2)
C3B C2B C3A . . 22(3)
C1B C2B C1A . . 10(2)
C3B C2B C1A . . 111.7(17)
C3A C2B C1A . . 101(3)
C3A C3B C4B . . 69(8)
C3A C3B C2B . . 81(7)
C4B C3B C2B . . 120.0
C3A C3B C2A . . 66(6)
C4B C3B C2A . . 106(2)
C2B C3B C2A . . 17(3)
C3A C3B C4A . . 58(6)
C4B C3B C4A . . 11(4)
C2B C3B C4A . . 116.9(19)
C2A C3B C4A . . 101(3)
C3A C4B C3B . . 23(3)
C3A C4B C5B . . 109(2)
C3B C4B C5B . . 120.0
C3A C4B C5A . . 119(3)
C3B C4B C5A . . 129(2)
C5B C4B C5A . . 10(3)
C3A C4B ClA . . 122(4)
C3B C4B ClA . . 119(3)
C5B C4B ClA . . 120(3)
C5A C4B ClA . . 112(3)
C3A C4B ClB . . 107(4)
C3B C4B ClB . . 98(3)
C5B C4B ClB . . 142(3)
C5A C4B ClB . . 133(3)
ClA C4B ClB . . 24.1(11)
C3A C4B OW2 . 3 109(6)
C3B C4B OW2 . 3 89(6)
C5B C4B OW2 . 3 86(4)
C5A C4B OW2 . 3 82(5)
ClA C4B OW2 . 3 105(4)
ClB C4B OW2 . 3 94(3)
C4A C5B C6A . . 140(4)
C4A C5B C6B . . 124(3)
C6A C5B C6B . . 20(3)
C4A C5B C4B . . 14(4)
C6A C5B C4B . . 131(3)
C6B C5B C4B . . 120.0
C1A C6B C5B . . 126(3)
C1A C6B C1B . . 11(4)
C5B C6B C1B . . 120.0
C1A C6B C5A . . 132(4)
C5B C6B C5A . . 8(3)
C1B C6B C5A . . 127(2)
ClB ClA C4A . . 96(3)
ClB ClA C4B . . 86(3)
C4A ClA C4B . . 12(3)
ClA ClB C4B . . 70(3)
ClA ClB C4A . . 61(3)
C4B ClB C4A . . 10(3)
OA OB C1B . . 77(6)
OA OB C7B . . 51(6)
C1B OB C7B . . 120(6)
OA OB C1A . . 64(6)
C1B OB C1A . . 15(3)
C7B OB C1A . . 105(6)
OA OB C7A . . 42(5)
C1B OB C7A . . 110(5)
C7B OB C7A . . 11(5)
C1A OB C7A . . 95(4)
OB OA C7B . . 106(7)
OB OA C7A . . 122(7)
C7B OA C7A . . 17(7)
OB OA C1B . . 80(6)
C7B OA C1B . . 149(6)
C7A OA C1B . . 139(4)
OB OA C1A . . 94(6)
C7B OA C1A . . 135(6)
C7A OA C1A . . 122(4)
C1B OA C1A . . 17(3)
OA C7A C . . 109(4)
OA C7A OB . . 16(2)
C C7A OB . . 96(3)
OA C7B OB . . 23(3)
OA C7B C . . 123(5)
OB C7B C . . 111(5)
O2B C O1 . . 107(5)
O2B C O2A . . 43(4)
O1 C O2A . . 142(4)
O2B C C7B . . 148(6)
O1 C C7B . . 104(4)
O2A C C7B . . 108(4)
O2B C C7A . . 134(6)
O1 C C7A . . 117(4)
O2A C C7A . . 98(4)
C7B C C7A . . 15(4)
O2A O2B C . . 81(5)
O2B O2A C . . 56(4)
C4B OW2 C4B 4_546 3_445 171(10)
OW26 OW8 OW8 . 2_556 146(6)
OW7 OW63 OW7 2 . 116(6)

loop_
_geom_bond_atom_site_label_1
_geom_bond_atom_site_label_2
_geom_bond_site_symmetry_2
_geom_bond_distance
_geom_bond_publ_flag
C11 O51 . 1.37(3) ?
C11 O47 . 1.43(3) ?
C11 C21 . 1.50(3) ?
C21 O21 . 1.41(2) ?
C21 C31 . 1.49(3) ?
C31 O31 . 1.44(2) ?
C31 C41 . 1.48(3) ?
C41 O41 . 1.48(2) ?
C41 C51 . 1.56(2) ?
C51 C61 . 1.48(3) ?
C51 O51 . 1.49(2) ?
C61 O61 . 1.42(2) ?
O41 C12 . 1.39(2) ?
C12 O52 . 1.39(2) ?
C12 C22 . 1.54(3) ?
C22 O22 . 1.39(2) ?
C22 C32 . 1.46(3) ?
C32 O32 . 1.44(2) ?
C32 C42 . 1.49(3) ?
C42 O42 . 1.37(2) ?
C42 C52 . 1.54(3) ?
C52 O52 . 1.43(2) ?
C52 C62 . 1.46(3) ?
C62 O62 . 1.43(2) ?
O42 C13 . 1.38(2) ?
C13 O53 . 1.42(2) ?
C13 C23 . 1.57(3) ?
C23 O23 . 1.40(2) ?
C23 C33 . 1.54(3) ?
C33 O33 . 1.41(2) ?
C33 C43 . 1.52(2) ?
C43 O43 . 1.41(2) ?
C43 C53 . 1.54(2) ?
C53 O53 . 1.46(2) ?
C53 C63 . 1.49(3) ?
C63 O63 . 1.41(3) ?
O43 C14 . 1.41(2) ?
C14 O54 . 1.45(2) ?
C14 C24 . 1.47(3) ?
C24 O24 . 1.42(2) ?
C24 C34 . 1.56(3) ?
C34 O34 . 1.37(2) ?
C34 C44 . 1.52(2) ?
C44 O44 . 1.44(2) ?
C44 C54 . 1.47(3) ?
C54 O54 . 1.39(2) ?
C54 C64 . 1.54(3) ?
C64 O64B . 1.39(4) ?
C64 O64A . 1.52(5) ?
O44 C15 . 1.36(2) ?
C15 O55 . 1.46(2) ?
C15 C25 . 1.56(3) ?
C25 O25 . 1.47(2) ?
C25 C35 . 1.47(3) ?
C35 O35 . 1.43(2) ?
C35 C45 . 1.54(2) ?
C45 O45 . 1.43(2) ?
C45 C55 . 1.52(3) ?
C55 O55 . 1.38(2) ?
C55 C65 . 1.54(3) ?
C65 O65 . 1.43(3) ?
O45 C16 . 1.43(3) ?
C16 O56 . 1.43(2) ?
C16 C26 . 1.51(3) ?
C26 O26 . 1.44(2) ?
C26 C36 . 1.52(3) ?
C36 O36 . 1.43(2) ?
C36 C46 . 1.53(3) ?
C46 O46 . 1.39(2) ?
C46 C56 . 1.53(3) ?
C56 O56 . 1.47(3) ?
C56 C66 . 1.51(4) ?
C66 O66 . 1.18(3) ?
O46 C17 . 1.44(2) ?
C17 O57 . 1.43(2) ?
C17 C27 . 1.46(3) ?
C27 O27 . 1.36(2) ?
C27 C37 . 1.51(3) ?
C37 O37 . 1.41(2) ?
C37 C47 . 1.50(3) ?
C47 O47 . 1.43(2) ?
C47 C57 . 1.54(2) ?
C57 O57 . 1.45(2) ?
C57 C67 . 1.51(3) ?
C67 O67 . 1.33(3) ?
C1A C6B . 1.06(6) ?
C1A OA . 1.35(3) ?
C1A C2A . 1.3900 ?
C1A C6A . 1.3900 ?
C1A OB . 1.50(5) ?
C1A C2B . 1.70(6) ?
C2A C1B . 1.08(6) ?
C2A C3A . 1.3900 ?
C2A C3B . 1.52(6) ?
C3A C3B . 0.55(6) ?
C3A C4B . 1.30(7) ?
C3A C4A . 1.3900 ?
C3A C2B . 1.41(7) ?
C4A C5B . 1.28(6) ?
C4A C5A . 1.3900 ?
C4A C3B . 1.60(7) ?
C4A ClA . 1.66(2) ?
C4A ClB . 1.89(4) ?
C5A C6A . 1.3900 ?
C5A C4B . 1.50(7) ?
C5A C6B . 1.57(6) ?
C6A C5B . 1.29(6) ?
C6A C1B . 1.75(6) ?
C1B OA . 1.35(5) ?
C1B OB . 1.37(4) ?
C1B C2B . 1.3900 ?
C1B C6B . 1.3900 ?
C2B C3B . 1.3900 ?
C3B C4B . 1.3900 ?
C4B C5B . 1.3900 ?
C4B ClA . 1.70(4) ?
C4B ClB . 1.81(4) ?
C4B OW2 3 1.86(9) ?
C5B C6B . 1.3900 ?
ClA ClB . 0.74(3) ?
OB OA . 0.56(6) ?
OB C7B . 1.39(5) ?
OB C7A . 1.69(7) ?
OA C7B . 1.13(6) ?
OA C7A . 1.33(4) ?
C7A C . 1.60(4) ?
C7B C . 1.58(4) ?
C O2B . 1.14(5) ?
C O1 . 1.29(5) ?
C O2A . 1.35(5) ?
O2B O2A . 0.93(7) ?
OW2 C4B 4_546 1.9(6) ?
OW2 C4B 3_445 1.9(6) ?
OW7 OW63 . 1.64(7) ?
OW8 OW26 . 1.28(10) ?
OW8 OW8 2_556 1.80(19) ?
OW63 OW7 2 1.64(7) ?
OW66 OW66 2 1.74(15) ?

loop_
_geom_torsion_atom_site_label_1
_geom_torsion_atom_site_label_2
_geom_torsion_atom_site_label_3
_geom_torsion_atom_site_label_4
_geom_torsion_site_symmetry_1
_geom_torsion_site_symmetry_4
_geom_torsion
O51 C11 C21 O21 . . 174.9(17)
O47 C11 C21 O21 . . 52(2)
O51 C11 C21 C31 . . 50(2)
O47 C11 C21 C31 . . -73(2)
O21 C21 C31 O31 . . 59(2)
C11 C21 C31 O31 . . -176.0(16)
O21 C21 C31 C41 . . -175.5(16)
C11 C21 C31 C41 . . -51(2)
O31 C31 C41 O41 . . -57.6(19)
C21 C31 C41 O41 . . 177.6(14)
O31 C31 C41 C51 . . -176.4(15)
C21 C31 C41 C51 . . 58.7(19)
O41 C41 C51 C61 . . 66.7(19)
C31 C41 C51 C61 . . -174.0(15)
O41 C41 C51 O51 . . 179.9(13)
C31 C41 C51 O51 . . -60.8(16)
O51 C51 C61 O61 . . 75.6(18)
C41 C51 C61 O61 . . -172.5(15)
C31 C41 O41 C12 . . 126.1(15)
C51 C41 O41 C12 . . -114.8(15)
O47 C11 O51 C51 . . 60(2)
C21 C11 O51 C51 . . -60(2)
C61 C51 O51 C11 . . -177.0(17)
C41 C51 O51 C11 . . 64.0(19)
C41 O41 C12 O52 . . 109.3(17)
C41 O41 C12 C22 . . -129.1(14)
O52 C12 C22 O22 . . -172.8(17)
O41 C12 C22 O22 . . 64.5(19)
O52 C12 C22 C32 . . 56(2)
O41 C12 C22 C32 . . -66.8(18)
O22 C22 C32 O32 . . 58(2)
C12 C22 C32 O32 . . -175.2(15)
O22 C22 C32 C42 . . -177.9(18)
C12 C22 C32 C42 . . -51(2)
O32 C32 C42 O42 . . -60(2)
C22 C32 C42 O42 . . 173.9(17)
O32 C32 C42 C52 . . 170.3(17)
C22 C32 C42 C52 . . 45(3)
O42 C42 C52 O52 . . -169.3(16)
C32 C42 C52 O52 . . -41(2)
O42 C42 C52 C62 . . 62(3)
C32 C42 C52 C62 . . -169.9(18)
O52 C52 C62 O62 . . 53(2)
C42 C52 C62 O62 . . -177.6(17)
C32 C42 O42 C13 . . 122.9(19)
C52 C42 O42 C13 . . -108(2)
O41 C12 O52 C52 . . 61(2)
C22 C12 O52 C52 . . -58(2)
C62 C52 O52 C12 . . -179.5(15)
C42 C52 O52 C12 . . 50(2)
C42 O42 C13 O53 . . 111.4(18)
C42 O42 C13 C23 . . -131.2(16)
O42 C13 C23 O23 . . 58.5(19)
O53 C13 C23 O23 . . -178.4(14)
O42 C13 C23 C33 . . -60.2(19)
O53 C13 C23 C33 . . 62.9(18)
O23 C23 C33 O33 . . 64.2(19)
C13 C23 C33 O33 . . -176.2(15)
O23 C23 C33 C43 . . -179.3(15)
C13 C23 C33 C43 . . -59.7(19)
O33 C33 C43 O43 . . -68.0(18)
C23 C33 C43 O43 . . 173.4(14)
O33 C33 C43 C53 . . 173.8(14)
C23 C33 C43 C53 . . 55(2)
O43 C43 C53 O53 . . -172.2(13)
C33 C43 C53 O53 . . -52.3(19)
O43 C43 C53 C63 . . 70.5(19)
C33 C43 C53 C63 . . -169.5(16)
O53 C53 C63 O63 . . -67(2)
C43 C53 C63 O63 . . 51(2)
C33 C43 O43 C14 . . 128.1(15)
C53 C43 O43 C14 . . -110.6(15)
O42 C13 O53 C53 . . 53.4(19)
C23 C13 O53 C53 . . -65.9(18)
C63 C53 O53 C13 . . -176.9(15)
C43 C53 O53 C13 . . 60.6(18)
C43 O43 C14 O54 . . 116.1(15)
C43 O43 C14 C24 . . -120.6(16)
O43 C14 C24 O24 . . 55(2)
O54 C14 C24 O24 . . 178.9(14)
O43 C14 C24 C34 . . -64.5(18)
O54 C14 C24 C34 . . 59.6(19)
O24 C24 C34 O34 . . 58.7(19)
C14 C24 C34 O34 . . -179.5(15)
O24 C24 C34 C44 . . -175.1(14)
C14 C24 C34 C44 . . -53.3(19)
O34 C34 C44 O44 . . -57(2)
C24 C34 C44 O44 . . 179.0(15)
O34 C34 C44 C54 . . 173.6(17)
C24 C34 C44 C54 . . 49(2)
O44 C44 C54 O54 . . -177.8(14)
C34 C44 C54 O54 . . -51(2)
O44 C44 C54 C64 . . 58(2)
C34 C44 C54 C64 . . -174.5(16)
O54 C54 C64 O64B . . -79(3)
C44 C54 C64 O64B . . 47(3)
O54 C54 C64 O64A . . -60(3)
C44 C54 C64 O64A . . 66(3)
C54 C44 O44 C15 . . -105.8(19)
C34 C44 O44 C15 . . 124.7(17)
C44 C54 O54 C14 . . 56(2)
C64 C54 O54 C14 . . -175.6(16)
O43 C14 O54 C54 . . 62(2)
C24 C14 O54 C54 . . -63(2)
C44 O44 C15 O55 . . 113.1(16)
C44 O44 C15 C25 . . -127.8(16)
O44 C15 C25 O25 . . 62(2)
O55 C15 C25 O25 . . -179.4(14)
O44 C15 C25 C35 . . -60(2)
O55 C15 C25 C35 . . 58(2)
O25 C25 C35 O35 . . 63(2)
C15 C25 C35 O35 . . -177.5(14)
O25 C25 C35 C45 . . -178.0(15)
C15 C25 C35 C45 . . -59(2)
O35 C35 C45 O45 . . -62.0(19)
C25 C35 C45 O45 . . 178.7(16)
O35 C35 C45 C55 . . 176.3(15)
C25 C35 C45 C55 . . 57(2)
O45 C45 C55 O55 . . -176.2(14)
C35 C45 C55 O55 . . -57(2)
O45 C45 C55 C65 . . 62(2)
C35 C45 C55 C65 . . -179.1(17)
O55 C55 C65 O65 . . -62(2)
C45 C55 C65 O65 . . 61(3)
C55 C45 O45 C16 . . -114.5(18)
C35 C45 O45 C16 . . 125.8(17)
C45 C55 O55 C15 . . 60(2)
C65 C55 O55 C15 . . -177.1(16)
O44 C15 O55 C55 . . 61.6(19)
C25 C15 O55 C55 . . -59(2)
C45 O45 C16 O56 . . 109.0(17)
C45 O45 C16 C26 . . -131.6(16)
O56 C16 C26 O26 . . -177.0(16)
O45 C16 C26 O26 . . 63(2)
O56 C16 C26 C36 . . 58(2)
O45 C16 C26 C36 . . -62(2)
O26 C26 C36 O36 . . 60(2)
C16 C26 C36 O36 . . -175.0(15)
O26 C26 C36 C46 . . 177.8(17)
C16 C26 C36 C46 . . -57(2)
O36 C36 C46 O46 . . -67(2)
C26 C36 C46 O46 . . 175.2(16)
O36 C36 C46 C56 . . 174.9(16)
C26 C36 C46 C56 . . 57(2)
O46 C46 C56 O56 . . -173.7(14)
C36 C46 C56 O56 . . -56(2)
O46 C46 C56 C66 . . 71(2)
C36 C46 C56 C66 . . -172(2)
O56 C56 C66 O66 . . 54(4)
C46 C56 C66 O66 . . 172(3)
C56 C46 O46 C17 . . -116.6(17)
C36 C46 O46 C17 . . 124.2(16)
O45 C16 O56 C56 . . 59(2)
C26 C16 O56 C56 . . -59(2)
C66 C56 O56 C16 . . -178(2)
C46 C56 O56 C16 . . 59(2)
C46 O46 C17 O57 . . 107.5(16)
C46 O46 C17 C27 . . -127.9(16)
O57 C17 C27 O27 . . -175.6(15)
O46 C17 C27 O27 . . 62(2)
O57 C17 C27 C37 . . 61(2)
O46 C17 C27 C37 . . -61.3(19)
O27 C27 C37 O37 . . 58(2)
C17 C27 C37 O37 . . -175.9(15)
O27 C27 C37 C47 . . 179.0(17)
C17 C27 C37 C47 . . -55(2)
O37 C37 C47 O47 . . -67(2)
C27 C37 C47 O47 . . 170.2(15)
O37 C37 C47 C57 . . 172.4(15)
C27 C37 C47 C57 . . 49(2)
O47 C47 C57 O57 . . -169.3(14)
C37 C47 C57 O57 . . -47(2)
O47 C47 C57 C67 . . 70(2)
C37 C47 C57 C67 . . -168.3(17)
O57 C57 C67 O67 . . -72(2)
C47 C57 C67 O67 . . 52(2)
C37 C47 O47 C11 . . 134.2(17)
C57 C47 O47 C11 . . -102.1(18)
O51 C11 O47 C47 . . 115.4(17)
C21 C11 O47 C47 . . -121.9(16)
O46 C17 O57 C57 . . 63.5(17)
C27 C17 O57 C57 . . -58.7(19)
C67 C57 O57 C17 . . 177.1(14)
C47 C57 O57 C17 . . 50(2)
C6B C1A C2A C1B . . 14E1(3)
OA C1A C2A C1B . . -1E1(2)
C6A C1A C2A C1B . . 16E1(2)
OB C1A C2A C1B . . 0E1(2)
C2B C1A C2A C1B . . -9E1(2)
C6B C1A C2A C3A . . -17(4)
OA C1A C2A C3A . . -174(3)
C6A C1A C2A C3A . . 0.0
OB C1A C2A C3A . . -160(3)
C2B C1A C2A C3A . . 107(10)
C6B C1A C2A C3B . . -41(5)
OA C1A C2A C3B . . 161(4)
C6A C1A C2A C3B . . -25(3)
OB C1A C2A C3B . . 176(4)
C2B C1A C2A C3B . . 83(10)
C1B C2A C3A C3B . . -111(10)
C1A C2A C3A C3B . . -105(7)
C1B C2A C3A C4B . . -22(10)
C1A C2A C3A C4B . . -16(5)
C3B C2A C3A C4B . . 89(8)
C1B C2A C3A C4A . . -5(7)
C1A C2A C3A C4A . . 0.0
C3B C2A C3A C4A . . 105(7)
C1B C2A C3A C2B . . -136(16)
C1A C2A C3A C2B . . -131(11)
C3B C2A C3A C2B . . -25(10)
C3B C3A C4A C5B . . 104(8)
C4B C3A C4A C5B . . 95(12)
C2A C3A C4A C5B . . 4(5)
C2B C3A C4A C5B . . 22(8)
C3B C3A C4A C5A . . 100(6)
C4B C3A C4A C5A . . 91(10)
C2A C3A C4A C5A . . 0.0
C2B C3A C4A C5A . . 18(5)
C4B C3A C4A C3B . . -9(8)
C2A C3A C4A C3B . . -100(6)
C2B C3A C4A C3B . . -82(7)
C3B C3A C4A ClA . . -69(6)
C4B C3A C4A ClA . . -78(9)
C2A C3A C4A ClA . . -169(3)
C2B C3A C4A ClA . . -151(5)
C3B C3A C4A ClB . . -56(6)
C4B C3A C4A ClB . . -65(9)
C2A C3A C4A ClB . . -156(2)
C2B C3A C4A ClB . . -138(5)
C5B C4A C5A C6A . . -2E1(2)
C3A C4A C5A C6A . . 0.0
C3B C4A C5A C6A . . 23(3)
ClA C4A C5A C6A . . 169(3)
ClB C4A C5A C6A . . 146(3)
C5B C4A C5A C4B . . -9E1(2)
C3A C4A C5A C4B . . -71(10)
C3B C4A C5A C4B . . -48(8)
ClA C4A C5A C4B . . 98(10)
ClB C4A C5A C4B . . 75(10)
C5B C4A C5A C6B . . -1E1(2)
C3A C4A C5A C6B . . 11(3)
C3B C4A C5A C6B . . 34(4)
ClA C4A C5A C6B . . 180(4)
ClB C4A C5A C6B . . 157(4)
C4A C5A C6A C5B . . 2E1(2)
C4B C5A C6A C5B . . 34(18)
C6B C5A C6A C5B . . -17(18)
C4A C5A C6A C1A . . 0.0
C4B C5A C6A C1A . . 14(4)
C6B C5A C6A C1A . . -37(7)
C4A C5A C6A C1B . . 3(3)
C4B C5A C6A C1B . . 16(7)
C6B C5A C6A C1B . . -35(6)
C6B C1A C6A C5B . . 67(9)
OA C1A C6A C5B . . 170(5)
C2A C1A C6A C5B . . -4(5)
OB C1A C6A C5B . . 145(6)
C2B C1A C6A C5B . . -17(7)
C6B C1A C6A C5A . . 72(9)
OA C1A C6A C5A . . 174(3)
C2A C1A C6A C5A . . 0.0
OB C1A C6A C5A . . 149(4)
C2B C1A C6A C5A . . -13(4)
C6B C1A C6A C1B . . 5E1(2)
OA C1A C6A C1B . . 15E1(3)
C2A C1A C6A C1B . . -2E1(2)
OB C1A C6A C1B . . 13E1(3)
C2B C1A C6A C1B . . -4E1(2)
C3A C2A C1B OA . . -179(8)
C1A C2A C1B OA . . 16E1(3)
C3B C2A C1B OA . . 153(8)
C3A C2A C1B OB . . -156(4)
C1A C2A C1B OB . . -18E1(3)
C3B C2A C1B OB . . 175(5)
C3A C2A C1B C2B . . 120(16)
C1A C2A C1B C2B . . 98(19)
C3B C2A C1B C2B . . 91(16)
C3A C2A C1B C6B . . -4(9)
C1A C2A C1B C6B . . -26(18)
C3B C2A C1B C6B . . -33(11)
C3A C2A C1B C6A . . 8(10)
C1A C2A C1B C6A . . -14(17)
C3B C2A C1B C6A . . -21(11)
C5B C6A C1B C2A . . -10(7)
C5A C6A C1B C2A . . -6(8)
C1A C6A C1B C2A . . 15E1(3)
C5B C6A C1B OA . . 174(6)
C5A C6A C1B OA . . 178(3)
C1A C6A C1B OA . . -2E1(2)
C5B C6A C1B OB . . 155(8)
C5A C6A C1B OB . . 159(5)
C1A C6A C1B OB . . -4E1(2)
C5B C6A C1B C2B . . -25(6)
C5A C6A C1B C2B . . -22(4)
C1A C6A C1B C2B . . 14E1(3)
C5B C6A C1B C6B . . 74(9)
C5A C6A C1B C6B . . 77(9)
C1A C6A C1B C6B . . -12E1(3)
C2A C1B C2B C3B . . -62(11)
OA C1B C2B C3B . . 166(9)
OB C1B C2B C3B . . -168(8)
C6B C1B C2B C3B . . 0.0
C6A C1B C2B C3B . . 13(3)
C2A C1B C2B C3A . . -42(10)
OA C1B C2B C3A . . -174(8)
OB C1B C2B C3A . . -148(8)
C6B C1B C2B C3A . . 20(3)
C6A C1B C2B C3A . . 33(4)
C2A C1B C2B C1A . . -96(17)
OA C1B C2B C1A . . 13E1(2)
OB C1B C2B C1A . . 16E1(2)
C6B C1B C2B C1A . . -34(14)
C6A C1B C2B C1A . . -21(13)
C3B C3A C2B C1B . . -129(5)
C4B C3A C2B C1B . . -51(6)
C4A C3A C2B C1B . . -35(5)
C2A C3A C2B C1B . . 25(9)
C4B C3A C2B C3B . . 78(8)
C4A C3A C2B C3B . . 94(8)
C2A C3A C2B C3B . . 154(9)
C3B C3A C2B C1A . . -121(6)
C4B C3A C2B C1A . . -43(6)
C4A C3A C2B C1A . . -26(7)
C2A C3A C2B C1A . . 33(7)
C6B C1A C2B C1B . . 13E1(2)
OA C1A C2B C1B . . -35(15)
C2A C1A C2B C1B . . 72(18)
C6A C1A C2B C1B . . 151(18)
OB C1A C2B C1B . . -17(16)
C6B C1A C2B C3B . . -16(8)
OA C1A C2B C3B . . 177(4)
C2A C1A C2B C3B . . -77(10)
C6A C1A C2B C3B . . 3(7)
OB C1A C2B C3B . . -165(4)
C6B C1A C2B C3A . . 5(8)
OA C1A C2B C3A . . -163(3)
C2A C1A C2B C3A . . -56(8)
C6A C1A C2B C3A . . 24(6)
OB C1A C2B C3A . . -145(4)
C4A C3A C3B C4B . . -2(2)
C2A C3A C3B C4B . . 119(3)
C2B C3A C3B C4B . . 127(2)
C4B C3A C3B C2B . . -127(2)
C4A C3A C3B C2B . . -129(3)
C2A C3A C3B C2B . . -8(2)
C4B C3A C3B C2A . . -119(3)
C4A C3A C3B C2A . . -121.4(14)
C2B C3A C3B C2A . . 8(2)
C4B C3A C3B C4A . . 2(2)
C2A C3A C3B C4A . . 121.4(14)
C2B C3A C3B C4A . . 129(3)
C1B C2B C3B C3A . . 59(6)
C1A C2B C3B C3A . . 65(7)
C1B C2B C3B C4B . . 0.0
C3A C2B C3B C4B . . -59(6)
C1A C2B C3B C4B . . 6(3)
C1B C2B C3B C2A . . 33(10)
C3A C2B C3B C2A . . -26(10)
C1A C2B C3B C2A . . 39(8)
C1B C2B C3B C4A . . 12(4)
C3A C2B C3B C4A . . -48(5)
C1A C2B C3B C4A . . 18(6)
C1B C2A C3B C3A . . 89(10)
C1A C2A C3B C3A . . 88(7)
C1B C2A C3B C4B . . 31(10)
C3A C2A C3B C4B . . -58(7)
C1A C2A C3B C4B . . 30(5)
C1B C2A C3B C2B . . -119(18)
C3A C2A C3B C2B . . 152(11)
C1A C2A C3B C2B . . -120(12)
C1B C2A C3B C4A . . 41(9)
C3A C2A C3B C4A . . -48(5)
C1A C2A C3B C4A . . 40(5)
C5B C4A C3B C3A . . -83(8)
C5A C4A C3B C3A . . -92(6)
ClA C4A C3B C3A . . 119(5)
ClB C4A C3B C3A . . 125(5)
C5B C4A C3B C4B . . 85(13)
C3A C4A C3B C4B . . 169(10)
C5A C4A C3B C4B . . 77(11)
ClA C4A C3B C4B . . -72(10)
ClB C4A C3B C4B . . -66(10)
C5B C4A C3B C2B . . -24(9)
C3A C4A C3B C2B . . 59(6)
C5A C4A C3B C2B . . -32(5)
ClA C4A C3B C2B . . 178(3)
ClB C4A C3B C2B . . -176(4)
C5B C4A C3B C2A . . -31(7)
C3A C4A C3B C2A . . 53(4)
C5A C4A C3B C2A . . -39(5)
ClA C4A C3B C2A . . 172(2)
ClB C4A C3B C2A . . 178(3)
C4A C3A C4B C3B . . 171(8)
C2A C3A C4B C3B . . -92(7)
C2B C3A C4B C3B . . -72(7)
C3B C3A C4B C5B . . 124(5)
C4A C3A C4B C5B . . -65(9)
C2A C3A C4B C5B . . 32(5)
C2B C3A C4B C5B . . 52(6)
C3B C3A C4B C5A . . 123(7)
C4A C3A C4B C5A . . -66(8)
C2A C3A C4B C5A . . 31(9)
C2B C3A C4B C5A . . 51(8)
C3B C3A C4B ClA . . -91(9)
C4A C3A C4B ClA . . 80(12)
C2A C3A C4B ClA . . 177(3)
C2B C3A C4B ClA . . -163(6)
C3B C3A C4B ClB . . -69(8)
C4A C3A C4B ClB . . 102(12)
C2A C3A C4B ClB . . -161(3)
C2B C3A C4B ClB . . -141(5)
C3B C3A C4B OW2 . 3 31(7)
C4A C3A C4B OW2 . 3 -158(11)
C2A C3A C4B OW2 . 3 -61(5)
C2B C3A C4B OW2 . 3 -41(6)
C2B C3B C4B C3A . . 66(6)
C2A C3B C4B C3A . . 56(5)
C4A C3B C4B C3A . . -10(9)
C3A C3B C4B C5B . . -66(6)
C2B C3B C4B C5B . . 0.0
C2A C3B C4B C5B . . -9(3)
C4A C3B C4B C5B . . -76(10)
C3A C3B C4B C5A . . -71(8)
C2B C3B C4B C5A . . -6(6)
C2A C3B C4B C5A . . -15(8)
C4A C3B C4B C5A . . -82(10)
C3A C3B C4B ClA . . 103(8)
C2B C3B C4B ClA . . 169(7)
C2A C3B C4B ClA . . 159(5)
C4A C3B C4B ClA . . 93(13)
C3A C3B C4B ClB . . 115(7)
C2B C3B C4B ClB . . -179(5)
C2A C3B C4B ClB . . 172(5)
C4A C3B C4B ClB . . 105(12)
C3A C3B C4B OW2 . 3 -151(6)
C2B C3B C4B OW2 . 3 -85(3)
C2A C3B C4B OW2 . 3 -95(3)
C4A C3B C4B OW2 . 3 -161(11)
C6A C5A C4B C3A . . -30(9)
C4A C5A C4B C3A . . 86(13)
C6B C5A C4B C3A . . -16(9)
C6A C5A C4B C3B . . -5(9)
C4A C5A C4B C3B . . 111(14)
C6B C5A C4B C3B . . 9(9)
C6A C5A C4B C5B . . -35(18)
C4A C5A C4B C5B . . 81(19)
C6B C5A C4B C5B . . -21(18)
C6A C5A C4B ClA . . -179(3)
C4A C5A C4B ClA . . -64(8)
C6B C5A C4B ClA . . -165(4)
C6A C5A C4B ClB . . 166(6)
C4A C5A C4B ClB . . -78(9)
C6B C5A C4B ClB . . -180(6)
C6A C5A C4B OW2 . 3 78(4)
C4A C5A C4B OW2 . 3 -166(11)
C6B C5A C4B OW2 . 3 92(4)
C3A C4A C5B C6A . . -12(14)
C5A C4A C5B C6A . . 15E1(3)
C3B C4A C5B C6A . . 9(15)
ClA C4A C5B C6A . . 160(8)
ClB C4A C5B C6A . . 132(8)
C3A C4A C5B C6B . . 6(8)
C5A C4A C5B C6B . . 17E1(3)
C3B C4A C5B C6B . . 26(9)
ClA C4A C5B C6B . . 178(4)
ClB C4A C5B C6B . . 150(5)
C3A C4A C5B C4B . . -70(11)
C5A C4A C5B C4B . . 9E1(2)
C3B C4A C5B C4B . . -49(9)
ClA C4A C5B C4B . . 102(15)
ClB C4A C5B C4B . . 74(14)
C5A C6A C5B C4A . . -15E1(3)
C1A C6A C5B C4A . . 12(14)
C1B C6A C5B C4A . . 14(12)
C5A C6A C5B C6B . . 164(18)
C1A C6A C5B C6B . . -35(7)
C1B C6A C5B C6B . . -33(6)
C5A C6A C5B C4B . . -13E1(3)
C1A C6A C5B C4B . . 28(7)
C1B C6A C5B C4B . . 30(7)
C3A C4B C5B C4A . . 90(14)
C3B C4B C5B C4A . . 113(14)
C5A C4B C5B C4A . . -94(19)
ClA C4B C5B C4A . . -56(10)
ClB C4B C5B C4A . . -69(11)
OW2 C4B C5B C4A 3 . -161(13)
C3A C4B C5B C6A . . -43(6)
C3B C4B C5B C6A . . -21(5)
C5A C4B C5B C6A . . 13E1(3)
ClA C4B C5B C6A . . 171(9)
ClB C4B C5B C6A . . 158(10)
OW2 C4B C5B C6A 3 . 66(7)
C3A C4B C5B C6B . . -22(3)
C3B C4B C5B C6B . . 0.0
C5A C4B C5B C6B . . 15E1(2)
ClA C4B C5B C6B . . -168(7)
ClB C4B C5B C6B . . 178(9)
OW2 C4B C5B C6B 3 . 87(5)
OA C1A C6B C5B . . -176(4)
C2A C1A C6B C5B . . 30(7)
C6A C1A C6B C5B . . -87(10)
OB C1A C6B C5B . . 156(5)
C2B C1A C6B C5B . . 18(10)
OA C1A C6B C1B . . 12E1(2)
C2A C1A C6B C1B . . -30(16)
C6A C1A C6B C1B . . -146(15)
OB C1A C6B C1B . . 97(19)
C2B C1A C6B C1B . . -41(14)
OA C1A C6B C5A . . -169(5)
C2A C1A C6B C5A . . 37(9)
C6A C1A C6B C5A . . -79(11)
OB C1A C6B C5A . . 164(5)
C2B C1A C6B C5A . . 26(10)
C4A C5B C6B C1A . . -27(10)
C6A C5B C6B C1A . . 118(12)
C4B C5B C6B C1A . . -11(6)
C4A C5B C6B C1B . . -16(6)
C6A C5B C6B C1B . . 129(9)
C4B C5B C6B C1B . . 0.0
C4A C5B C6B C5A . . -16E1(3)
C6A C5B C6B C5A . . -2E1(2)
C4B C5B C6B C5A . . -15E1(3)
C2A C1B C6B C1A . . 14E1(2)
OA C1B C6B C1A . . -43(15)
OB C1B C6B C1A . . -65(15)
C2B C1B C6B C1A . . 127(19)
C6A C1B C6B C1A . . 39(17)
C2A C1B C6B C5B . . 14(5)
OA C1B C6B C5B . . -170(6)
OB C1B C6B C5B . . 169(7)
C2B C1B C6B C5B . . 0.0
C6A C1B C6B C5B . . -87(9)
C2A C1B C6B C5A . . 19(9)
OA C1B C6B C5A . . -164(6)
OB C1B C6B C5A . . 174(6)
C2B C1B C6B C5A . . 5(5)
C6A C1B C6B C5A . . -82(10)
C6A C5A C6B C1A . . 112(13)
C4A C5A C6B C1A . . -35(8)
C4B C5A C6B C1A . . -22(10)
C6A C5A C6B C5B . . 16E1(2)
C4A C5A C6B C5B . . 1E1(3)
C4B C5A C6B C5B . . 3E1(2)
C6A C5A C6B C1B . . 125(10)
C4A C5A C6B C1B . . -22(6)
C4B C5A C6B C1B . . -9(9)
C5B C4A ClA ClB . . -137(7)
C3A C4A ClA ClB . . 35(4)
C5A C4A ClA ClB . . -134(3)
C3B C4A ClA ClB . . 16(4)
C5B C4A ClA C4B . . -107(18)
C3A C4A ClA C4B . . 65(14)
C5A C4A ClA C4B . . -105(14)
C3B C4A ClA C4B . . 45(12)
ClB C4A ClA C4B . . 30(14)
C3A C4B ClA ClB . . 58(7)
C3B C4B ClA ClB . . 32(6)
C5B C4B ClA ClB . . -160(4)
C5A C4B ClA ClB . . -153(6)
OW2 C4B ClA ClB 3 . -65(6)
C3A C4B ClA C4A . . -92(17)
C3B C4B ClA C4A . . -119(17)
C5B C4B ClA C4A . . 50(13)
C5A C4B ClA C4A . . 56(11)
ClB C4B ClA C4A . . -151(14)
OW2 C4B ClA C4A 3 . 144(16)
C4A ClA ClB C4B . . 6(3)
C4B ClA ClB C4A . . -6(3)
C3A C4B ClB ClA . . -131(6)
C3B C4B ClB ClA . . -152(5)
C5B C4B ClB ClA . . 29(6)
C5A C4B ClB ClA . . 35(8)
OW2 C4B ClB ClA 3 . 118(6)
C3A C4B ClB C4A . . -102(17)
C3B C4B ClB C4A . . -123(16)
C5B C4B ClB C4A . . 58(13)
C5A C4B ClB C4A . . 64(12)
ClA C4B ClB C4A . . 29(14)
OW2 C4B ClB C4A 3 . 147(16)
C5B C4A ClB ClA . . 64(8)
C3A C4A ClB ClA . . -149(3)
C5A C4A ClB ClA . . 60(4)
C3B C4A ClB ClA . . -165(4)
C5B C4A ClB C4B . . -84(18)
C3A C4A ClB C4B . . 62(14)
C5A C4A ClB C4B . . -88(15)
C3B C4A ClB C4B . . 46(13)
ClA C4A ClB C4B . . -149(15)
C2A C1B OB OA . . -145(10)
C2B C1B OB OA . . -128(7)
C6B C1B OB OA . . 64(8)
C6A C1B OB OA . . 51(9)
C2A C1B OB C7B . . -173(7)
OA C1B OB C7B . . -28(5)
C2B C1B OB C7B . . -156(4)
C6B C1B OB C7B . . 36(8)
C6A C1B OB C7B . . 24(9)
C2A C1B OB C1A . . 18E1(2)
OA C1B OB C1A . . -36(15)
C2B C1B OB C1A . . -164(16)
C6B C1B OB C1A . . 28(10)
C6A C1B OB C1A . . 15(9)
C2A C1B OB C7A . . -171(7)
OA C1B OB C7A . . -26(5)
C2B C1B OB C7A . . -154(3)
C6B C1B OB C7A . . 38(7)
C6A C1B OB C7A . . 25(7)
C6B C1A OB OA . . 86(9)
C2A C1A OB OA . . -141(7)
C6A C1A OB OA . . 65(8)
C2B C1A OB OA . . -130(7)
C6B C1A OB C1B . . -133(17)
OA C1A OB C1B . . 141(16)
C2A C1A OB C1B . . -1(14)
C6A C1A OB C1B . . -154(15)
C2B C1A OB C1B . . 11(11)
C6B C1A OB C7B . . 55(7)
OA C1A OB C7B . . -32(5)
C2A C1A OB C7B . . -173(4)
C6A C1A OB C7B . . 33(6)
C2B C1A OB C7B . . -162(4)
C6B C1A OB C7A . . 57(7)
OA C1A OB C7A . . -30(6)
C2A C1A OB C7A . . -171(2)
C6A C1A OB C7A . . 35(5)
C2B C1A OB C7A . . -159(4)
C1B OB OA C7B . . -149(6)
C1A OB OA C7B . . -139(6)
C7A OB OA C7B . . -7(6)
C1B OB OA C7A . . -142(6)
C7B OB OA C7A . . 7(6)
C1A OB OA C7A . . -132(7)
C7B OB OA C1B . . 149(6)
C1A OB OA C1B . . 10(4)
C7A OB OA C1B . . 142(6)
C1B OB OA C1A . . -10(4)
C7B OB OA C1A . . 139(6)
C7A OB OA C1A . . 132(7)
C2A C1B OA OB . . 51(14)
C2B C1B OA OB . . 69(9)
C6B C1B OA OB . . -124(8)
C6A C1B OA OB . . -135(8)
C2A C1B OA C7B . . 154(13)
OB C1B OA C7B . . 103(13)
C2B C1B OA C7B . . 172(10)
C6B C1B OA C7B . . -21(14)
C6A C1B OA C7B . . -32(14)
C2A C1B OA C7A . . 178(10)
OB C1B OA C7A . . 127(10)
C2B C1B OA C7A . . -164(5)
C6B C1B OA C7A . . 3(9)
C6A C1B OA C7A . . -8(9)
C2A C1B OA C1A . . -17E1(3)
OB C1B OA C1A . . 144(15)
C2B C1B OA C1A . . -147(16)
C6B C1B OA C1A . . 20(10)
C6A C1B OA C1A . . 9(9)
C6B C1A OA OB . . -111(9)
C2A C1A OA OB . . 43(7)
C6A C1A OA OB . . -131(7)
C2B C1A OA OB . . 55(8)
C6B C1A OA C7B . . 5(10)
C2A C1A OA C7B . . 159(7)
C6A C1A OA C7B . . -15(8)
OB C1A OA C7B . . 117(10)
C2B C1A OA C7B . . 172(7)
C6B C1A OA C7A . . 20(7)
C2A C1A OA C7A . . 175(3)
C6A C1A OA C7A . . 0(5)
OB C1A OA C7A . . 132(9)
C2B C1A OA C7A . . -173(4)
C6B C1A OA C1B . . -146(17)
C2A C1A OA C1B . . 8(12)
C6A C1A OA C1B . . -167(14)
OB C1A OA C1B . . -35(14)
C2B C1A OA C1B . . 20(10)
OB OA C7A C . . 38(10)
C7B OA C7A C . . 61(12)
C1B OA C7A C . . -75(8)
C1A OA C7A C . . -81(5)
C7B OA C7A OB . . 23(16)
C1B OA C7A OB . . -113(12)
C1A OA C7A OB . . -119(10)
C1B OB C7A OA . . 39(8)
C7B OB C7A OA . . -150(19)
C1A OB C7A OA . . 42(8)
OA OB C7A C . . -144(10)
C1B OB C7A C . . -104(6)
C7B OB C7A C . . 66(14)
C1A OB C7A C . . -102(4)
C7A OA C7B OB . . -160(14)
C1B OA C7B OB . . -96(13)
C1A OA C7B OB . . -112(10)
OB OA C7B C . . 64(12)
C7A OA C7B C . . -96(18)
C1B OA C7B C . . -32(18)
C1A OA C7B C . . -48(13)
C1B OB C7B OA . . 35(7)
C1A OB C7B OA . . 38(7)
C7A OB C7B OA . . 25(16)
OA OB C7B C . . -126(11)
C1B OB C7B C . . -91(8)
C1A OB C7B C . . -88(7)
C7A OB C7B C . . -101(18)
OA C7B C O2B . . 137(12)
OB C7B C O2B . . 159(12)
OA C7B C O1 . . -41(11)
OB C7B C O1 . . -19(9)
OA C7B C O2A . . 159(9)
OB C7B C O2A . . -179(7)
OA C7B C C7A . . 11E1(2)
OB C7B C C7A . . 13E1(2)
OA C7A C O2B . . 154(8)
OB C7A C O2B . . 165(9)
OA C7A C O1 . . -13(8)
OB C7A C O1 . . -3(7)
OA C7A C O2A . . -179(5)
OB C7A C O2A . . -169(5)
OA C7A C C7B . . -45(13)
OB C7A C C7B . . -35(14)
O1 C O2B O2A . . -151(7)
C7B C O2B O2A . . 31(16)
C7A C O2B O2A . . 41(11)
O1 C O2A O2B . . 49(10)
C7B C O2A O2B . . -163(9)
C7A C O2A O2B . . -152(8)
